data_4003220
loop_
_publ_author_name
'Zhang, Zhongyue'
'Yoshikawa, Hirofumi'
'Awaga, Kunio'

_publ_section_title
;
 Discovery of a &#x201C;Bipolar Charging&#x201D; Mechanism in the
 Solid-State Electrochemical Process of a Flexible Metal--Organic
 Framework
;
_journal_issue 5
_journal_name_full 'Chemistry of Materials'
_journal_page_first 1298
_journal_paper_doi 10.1021/acs.chemmater.5b04075
_journal_volume 28
_journal_year 2016
_chemical_formula_moiety 'C136 H96 N6 O48 Mn7'
_chemical_formula_sum 'C136 H96 Mn7 N6 O48'
_chemical_formula_weight 2966.77
_chemical_melting_point ?
_chemical_name_common MnAQDC
_chemical_name_systematic
; 
 'Mn7(2,7-AQDC)6(2,6-AQDC)(DMA)6' 
;
_space_group_IT_number 2
_space_group_name_Hall '-P 1'
_space_group_name_H-M_alt 'P -1'
_symmetry_cell_setting triclinic
_symmetry_space_group_name_H-M 'P -1'
_atom_sites_solution_hydrogens geom
_atom_sites_solution_primary direct
_atom_sites_solution_secondary difmap
_audit_creation_method SHELXL-97
_cell_angle_alpha 98.13(3)
_cell_angle_beta 93.10(3)
_cell_angle_gamma 115.29(3)
_cell_formula_units_Z 1
_cell_length_a 14.691(3)
_cell_length_b 14.818(3)
_cell_length_c 17.713(4)
_cell_measurement_temperature 173(2)
_cell_volume 3423.0(16)
_computing_cell_refinement 'Rigaku CrystalStructure 2.3'
_computing_data_collection 'Rigaku CrystalStructure 2.3'
_computing_data_reduction 'Rigaku CrystalClear 2.0'
_computing_molecular_graphics 'Diamond 3.0'
_computing_structure_refinement 'SHELXL-97 (Sheldrick, 2008)'
_computing_structure_solution 'SHELXS-97 (Sheldrick, 2008)'
_diffrn_ambient_temperature 173(2)
_diffrn_measured_fraction_theta_full 0.935
_diffrn_measured_fraction_theta_max 0.935
_diffrn_measurement_device_type 'Rigaku RA-micro7'
_diffrn_radiation_monochromator graphite
_diffrn_radiation_source 'fine-focus sealed tube'
_diffrn_radiation_type MoK\a
_diffrn_radiation_wavelength 0.71073
_diffrn_reflns_av_R_equivalents 0.1486
_diffrn_reflns_av_sigmaI/netI 0.2987
_diffrn_reflns_limit_h_max 20
_diffrn_reflns_limit_h_min -18
_diffrn_reflns_limit_k_max 17
_diffrn_reflns_limit_k_min -20
_diffrn_reflns_limit_l_max 24
_diffrn_reflns_limit_l_min -24
_diffrn_reflns_number 42671
_diffrn_reflns_theta_full 29.67
_diffrn_reflns_theta_max 29.67
_diffrn_reflns_theta_min 1.17
_exptl_absorpt_coefficient_mu 0.714
_exptl_absorpt_correction_T_max 0.973
_exptl_absorpt_correction_T_min 0.965
_exptl_absorpt_correction_type multi-scan
_exptl_crystal_colour 'Pale yellow'
_exptl_crystal_density_diffrn 1.439
_exptl_crystal_density_method 'not measured'
_exptl_crystal_description block
_exptl_crystal_F_000 1513
_exptl_crystal_size_max 0.06
_exptl_crystal_size_mid 0.04
_exptl_crystal_size_min 0.03
_refine_diff_density_max 1.651
_refine_diff_density_min -1.071
_refine_diff_density_rms 0.213
_refine_ls_extinction_method none
_refine_ls_goodness_of_fit_ref 1.068
_refine_ls_hydrogen_treatment constr
_refine_ls_matrix_type full
_refine_ls_number_parameters 423
_refine_ls_number_reflns 18116
_refine_ls_number_restraints 0
_refine_ls_restrained_S_all 1.068
_refine_ls_R_factor_all 0.4365
_refine_ls_R_factor_gt 0.2141
_refine_ls_shift/su_max 0.000
_refine_ls_shift/su_mean 0.000
_refine_ls_structure_factor_coef Fsqd
_refine_ls_weighting_details 'calc w=1/[\s^2^(Fo^2^)+(0.2000P)^2^+0.0000P] where P=(Fo^2^+2Fc^2^)/3'
_refine_ls_weighting_scheme calc
_refine_ls_wR_factor_gt 0.4587
_refine_ls_wR_factor_ref 0.5737
_reflns_number_gt 3416
_reflns_number_total 18116
_reflns_threshold_expression >2sigma(I)
_cod_data_source_file cm5b04075_si_004.cif
_cod_data_source_block
;
;
_cod_depositor_comments
;
The following automatic conversions were performed:

data item '_chemical_melting_point' value 'N/A' was changed to '?' --
the value is undefined or not given.

Automatic conversion script
Id: cif_fix_values 6909 2019-04-08 15:41:33Z antanas 
;
_cod_original_cell_volume 3423.0(12)
_cod_original_sg_symbol_H-M P-1
_cod_database_code 4003220

loop_
_symmetry_equiv_pos_as_xyz
'x, y, z'
'-x, -y, -z'

loop_
_atom_site_label
_atom_site_type_symbol
_atom_site_fract_x
_atom_site_fract_y
_atom_site_fract_z
_atom_site_U_iso_or_equiv
_atom_site_adp_type
_atom_site_occupancy
_atom_site_symmetry_multiplicity
_atom_site_calc_flag
_atom_site_refinement_flags
Mn1 Mn 0.96982(18) 0.00857(17) 0.21754(13) 0.0679(8) Uani 1 1 d .
Mn2 Mn 0.75557(18) -0.23847(19) 0.25770(15) 0.0774(8) Uani 1 1 d .
Mn3 Mn 0.5139(2) -0.4596(2) 0.28340(16) 0.0881(9) Uani 1 1 d .
C2 C 1.0761(9) 0.4343(9) 0.1204(7) 0.046(3) Uiso 1 1 d .
O3 O 0.8667(6) -0.0850(7) 0.3013(5) 0.066(2) Uiso 1 1 d .
O4 O 0.6426(9) -0.4396(9) 0.3576(7) 0.098(3) Uiso 1 1 d .
O6 O 0.9592(8) 0.4609(8) 0.1970(7) 0.092(3) Uiso 1 1 d .
O7 O 1.1008(8) 0.1197(9) 0.0827(7) 0.095(3) Uiso 1 1 d .
O8 O 0.3634(7) 0.1964(7) 0.7076(6) 0.075(3) Uiso 1 1 d .
O9 O 0.8644(8) 0.7508(8) 0.1828(6) 0.089(3) Uiso 1 1 d .
O10 O 0.5628(9) -0.1236(9) -0.1336(7) 0.106(4) Uiso 1 1 d .
O11 O 0.6064(7) -0.1139(8) 0.6293(6) 0.080(3) Uiso 1 1 d .
C12 C 1.0301(9) 0.5821(10) 0.1138(8) 0.055(3) Uiso 1 1 d .
O13 O 0.4762(8) 0.3153(9) 0.6497(6) 0.088(3) Uiso 1 1 d .
O14 O 0.3390(8) -0.1608(8) 0.1049(7) 0.087(3) Uiso 1 1 d .
O15 O 1.2234(8) 0.6018(8) -0.0070(6) 0.085(3) Uiso 1 1 d .
O16 O 1.0417(8) 0.1586(8) 0.1941(7) 0.091(3) Uiso 1 1 d .
O17 O 0.6726(7) 0.1899(8) 0.4662(6) 0.080(3) Uiso 1 1 d .
C18 C 1.0935(10) 0.6129(10) 0.0615(8) 0.058(4) Uiso 1 1 d .
O19 O 0.7912(8) -0.3181(9) 0.3376(7) 0.091(3) Uiso 1 1 d .
C20 C 0.5066(12) -0.1427(12) -0.0806(9) 0.078(4) Uiso 1 1 d .
C21 C 0.6919(10) -0.0267(10) 0.5289(8) 0.059(4) Uiso 1 1 d .
C22 C 1.1023(9) 0.6975(10) 0.0304(8) 0.055(3) Uiso 1 1 d .
H22 H 1.1455 0.7164 -0.0083 0.066 Uiso 1 1 calc R
C23 C 1.0572(10) 0.3392(11) 0.1408(8) 0.068(4) Uiso 1 1 d .
H23 H 1.0076 0.3110 0.1738 0.082 Uiso 1 1 calc R
C25 C 0.4591(10) -0.2079(10) 0.0399(8) 0.063(4) Uiso 1 1 d .
O26 O 1.1092(10) -0.3566(10) 0.4153(8) 0.122(4) Uiso 1 1 d .
C27 C 0.3692(10) -0.1078(10) -0.0151(8) 0.059(4) Uiso 1 1 d .
C28 C 0.9923(11) 0.7302(11) 0.1115(9) 0.074(4) Uiso 1 1 d .
C29 C 0.6600(11) 0.1260(11) 0.5043(9) 0.070(4) Uiso 1 1 d .
C31 C 0.5955(10) 0.1112(11) 0.5678(8) 0.065(4) Uiso 1 1 d .
C33 C 1.0515(10) 0.7561(11) 0.0529(9) 0.070(4) Uiso 1 1 d .
H33 H 1.0575 0.8115 0.0289 0.084 Uiso 1 1 calc R
C34 C 0.4885(10) 0.1593(11) 0.6468(8) 0.065(4) Uiso 1 1 d .
C35 C 0.7325(9) -0.0984(10) 0.5088(8) 0.056(3) Uiso 1 1 d .
H35 H 0.7160 -0.1537 0.5353 0.068 Uiso 1 1 calc R
O36 O 0.9236(8) 0.0862(8) 0.3207(6) 0.090(3) Uiso 1 1 d .
C37 C 0.7098(10) 0.0509(10) 0.4868(8) 0.062(4) Uiso 1 1 d .
C38 C 0.5510(11) 0.1755(12) 0.5863(9) 0.082(5) Uiso 1 1 d .
H38 H 0.5618 0.2295 0.5593 0.098 Uiso 1 1 calc R
O39 O 0.9716(8) 0.8810(8) 0.1328(6) 0.087(3) Uiso 1 1 d .
C40 C 0.7889(12) -0.5516(12) 0.4976(9) 0.082(5) Uiso 1 1 d .
H40 H 0.7543 -0.5944 0.5321 0.098 Uiso 1 1 calc R
C41 C 1.0221(12) 0.4929(13) 0.1544(10) 0.081(4) Uiso 1 1 d .
C42 C 0.6229(10) -0.0452(11) 0.5915(8) 0.061(4) Uiso 1 1 d .
C43 C 1.0848(11) 0.1812(12) 0.1331(9) 0.072(4) Uiso 1 1 d .
C44 C 0.4226(10) -0.1082(11) -0.0808(8) 0.067(4) Uiso 1 1 d .
C45 C 1.2078(11) 0.4200(11) 0.0395(9) 0.073(4) Uiso 1 1 d .
H45 H 1.2585 0.4491 0.0074 0.087 Uiso 1 1 calc R
C46 C 0.4056(12) -0.0593(12) -0.1417(10) 0.084(5) Uiso 1 1 d .
H46 H 0.4461 -0.0486 -0.1826 0.101 Uiso 1 1 calc R
C47 C 1.1434(10) 0.4696(11) 0.0717(8) 0.064(4) Uiso 1 1 d .
C48 C 0.5727(11) 0.0256(11) 0.6089(9) 0.070(4) Uiso 1 1 d .
C49 C 0.8103(11) -0.0094(12) 0.4057(9) 0.078(4) Uiso 1 1 d .
C50 C 1.1115(10) 0.2874(10) 0.1123(8) 0.058(4) Uiso 1 1 d .
O51 O 0.4676(9) -0.4116(10) 0.1865(7) 0.112(4) Uiso 1 1 d .
O52 O 0.6280(9) -0.3586(8) 0.1771(7) 0.094(3) Uiso 1 1 d .
C53 C 0.4330(12) 0.2298(13) 0.6668(10) 0.080(4) Uiso 1 1 d .
C54 C 1.1834(12) 0.3216(13) 0.0632(10) 0.090(5) Uiso 1 1 d .
H54 H 1.2171 0.2821 0.0448 0.108 Uiso 1 1 calc R
C55 C 0.9473(10) -0.4559(11) 0.4549(8) 0.064(4) Uiso 1 1 d .
C56 C 0.7923(11) -0.0891(11) 0.4540(9) 0.074(4) Uiso 1 1 d .
H56 H 0.8239 -0.1332 0.4455 0.088 Uiso 1 1 calc R
C57 C 0.5115(10) 0.0107(11) 0.6646(8) 0.067(4) Uiso 1 1 d .
H57 H 0.4971 -0.0451 0.6903 0.081 Uiso 1 1 calc R
C58 C 1.0522(13) -0.4273(13) 0.4528(10) 0.088(5) Uiso 1 1 d .
C59 C 0.5457(13) -0.3624(13) 0.1529(10) 0.084(5) Uiso 1 1 d .
C60 C 0.9694(12) 0.6367(12) 0.1409(9) 0.079(4) Uiso 1 1 d .
H60 H 0.9198 0.6124 0.1748 0.095 Uiso 1 1 calc R
C61 C 0.5170(11) -0.1919(11) -0.0206(9) 0.072(4) Uiso 1 1 d .
C62 C 0.7953(12) -0.4363(12) 0.4168(9) 0.080(5) Uiso 1 1 d .
C63 C 0.8716(12) 0.0043(13) 0.3404(10) 0.081(5) Uiso 1 1 d .
C64 C 0.7716(11) 0.0655(12) 0.4281(9) 0.079(4) Uiso 1 1 d .
H64 H 0.7882 0.1224 0.4035 0.095 Uiso 1 1 calc R
C65 C 0.5389(13) -0.2996(14) 0.0973(11) 0.094(5) Uiso 1 1 d .
C67 C 0.5931(14) -0.2932(15) 0.0423(12) 0.110(6) Uiso 1 1 d .
H67 H 0.6320 -0.3305 0.0372 0.132 Uiso 1 1 calc R
C69 C 0.7383(12) -0.3897(12) 0.3640(9) 0.071(4) Uiso 1 1 d .
C70 C 0.3804(12) -0.1630(12) 0.0499(10) 0.084(5) Uiso 1 1 d .
O71 O 0.3783(10) -0.5512(10) 0.3271(8) 0.123(4) Uiso 1 1 d .
C72 C 0.5943(14) -0.2246(14) -0.0154(11) 0.103(6) Uiso 1 1 d .
H72 H 0.6467 -0.2042 -0.0474 0.124 Uiso 1 1 calc R
C73 C 1.1605(12) 0.5636(12) 0.0339(9) 0.080(4) Uiso 1 1 d .
C75 C 0.8849(14) -0.5358(14) 0.4911(10) 0.094(5) Uiso 1 1 d .
C76 C 0.2895(11) -0.0815(11) -0.0186(9) 0.077(4) Uiso 1 1 d .
H76 H 0.2466 -0.0932 0.0209 0.092 Uiso 1 1 calc R
C78 C 0.3299(12) -0.0286(12) -0.1391(10) 0.088(5) Uiso 1 1 d .
H78 H 0.3168 0.0006 -0.1803 0.106 Uiso 1 1 calc R
C79 C 0.8975(12) -0.4120(12) 0.4127(10) 0.084(5) Uiso 1 1 d .
H79 H 0.9342 -0.3654 0.3811 0.101 Uiso 1 1 calc R
C81 C 0.4686(12) 0.0799(12) 0.6845(9) 0.083(5) Uiso 1 1 d .
H81 H 0.4261 0.0705 0.7241 0.100 Uiso 1 1 calc R
C82 C 0.9347(13) 0.7943(14) 0.1484(10) 0.090(5) Uiso 1 1 d .
C84 C 0.4667(12) -0.2616(12) 0.0951(10) 0.088(5) Uiso 1 1 d .
H84 H 0.4216 -0.2733 0.1330 0.105 Uiso 1 1 calc R
C94 C 0.7338(15) -0.5092(14) 0.4564(11) 0.108(6) Uiso 1 1 d .
H94 H 0.6632 -0.5289 0.4565 0.130 Uiso 1 1 calc R
O5 O 0.5223(10) -0.5906(9) 0.2197(7) 0.105(4) Uiso 1 1 d .
C7 C 0.2586(13) -0.4742(13) 0.2972(10) 0.098(5) Uiso 1 1 d .
H7A H 0.3208 -0.4118 0.2984 0.147 Uiso 1 1 calc R
H7B H 0.2166 -0.4610 0.3342 0.147 Uiso 1 1 calc R
H7C H 0.2208 -0.4967 0.2454 0.147 Uiso 1 1 calc R
C9 C 0.2878(15) -0.5619(15) 0.3194(11) 0.103(6) Uiso 1 1 d .
N1 N 0.2139(15) -0.6337(16) 0.3475(11) 0.144(7) Uiso 1 1 d .
C14 C 0.2711(12) -0.0383(12) -0.0785(10) 0.084(5) Uiso 1 1 d .
Mn4 Mn 1.0000 0.0000 0.0000 0.194(3) Uani 1 2 d S
O2 O 1.1013(7) 0.0122(7) 0.2805(6) 0.076(3) Uiso 1 1 d .
O1 O 0.1662(8) 0.0223(8) -0.1454(6) 0.083(3) Uiso 1 1 d .
C11 C 0.1038(16) -0.6541(18) 0.3440(14) 0.145(8) Uiso 1 1 d .
H11A H 0.0966 -0.5947 0.3321 0.218 Uiso 1 1 calc R
H11B H 0.0803 -0.6677 0.3938 0.218 Uiso 1 1 calc R
H11C H 0.0630 -0.7132 0.3039 0.218 Uiso 1 1 calc R
C3 C 0.244(2) -0.710(2) 0.3734(16) 0.183(11) Uiso 1 1 d .
H3A H 0.2570 -0.7484 0.3289 0.275 Uiso 1 1 calc R
H3B H 0.1885 -0.7573 0.3973 0.275 Uiso 1 1 calc R
H3C H 0.3051 -0.6755 0.4108 0.275 Uiso 1 1 calc R
O12 O 0.1220(7) -0.0295(7) -0.0326(6) 0.079(3) Uiso 1 1 d .
C8 C 0.1787(13) -0.0095(13) -0.0835(11) 0.096(5) Uiso 1 1 d .
N2 N 1.1440(11) -0.1160(11) 0.2895(9) 0.098(4) Uiso 1 1 d .
C4 C 1.0690(13) -0.1498(14) 0.3435(11) 0.106(6) Uiso 1 1 d .
H4A H 1.0446 -0.0984 0.3575 0.158 Uiso 1 1 calc R
H4B H 1.1007 -0.1594 0.3899 0.158 Uiso 1 1 calc R
H4C H 1.0117 -0.2141 0.3193 0.158 Uiso 1 1 calc R
C5 C 1.2345(13) 0.0065(14) 0.2042(11) 0.104(6) Uiso 1 1 d .
H5A H 1.3037 0.0250 0.2271 0.157 Uiso 1 1 calc R
H5B H 1.2302 0.0670 0.1916 0.157 Uiso 1 1 calc R
H5C H 1.2170 -0.0444 0.1573 0.157 Uiso 1 1 calc R
C6 C 1.1645(15) -0.0348(17) 0.2583(13) 0.119(7) Uiso 1 1 d .
C1 C 1.1991(16) -0.1796(16) 0.2666(13) 0.134(8) Uiso 1 1 d .
H1A H 1.1504 -0.2465 0.2383 0.200 Uiso 1 1 calc R
H1B H 1.2324 -0.1878 0.3129 0.200 Uiso 1 1 calc R
H1C H 1.2503 -0.1458 0.2339 0.200 Uiso 1 1 calc R
C10 C 0.7208(19) -0.6819(19) 0.2557(15) 0.172(10) Uiso 1 1 d .
H10A H 0.6913 -0.7537 0.2605 0.258 Uiso 1 1 calc R
H10B H 0.7675 -0.6407 0.3022 0.258 Uiso 1 1 calc R
H10C H 0.7579 -0.6725 0.2109 0.258 Uiso 1 1 calc R
C13 C 0.5440(15) -0.7112(16) 0.3120(13) 0.135(8) Uiso 1 1 d .
H13A H 0.4771 -0.7182 0.2927 0.203 Uiso 1 1 calc R
H13B H 0.5660 -0.6692 0.3635 0.203 Uiso 1 1 calc R
H13C H 0.5400 -0.7784 0.3143 0.203 Uiso 1 1 calc R
C15 C 0.6820(18) -0.5595(19) 0.1688(15) 0.168(10) Uiso 1 1 d .
H15A H 0.7296 -0.4914 0.1959 0.251 Uiso 1 1 calc R
H15B H 0.6490 -0.5543 0.1211 0.251 Uiso 1 1 calc R
H15C H 0.7189 -0.6002 0.1566 0.251 Uiso 1 1 calc R
N4 N 0.6374(19) -0.6496(18) 0.2459(14) 0.176(9) Uiso 1 1 d .
C16 C 0.596(3) -0.614(3) 0.224(2) 0.190(13) Uiso 1 1 d .

loop_
_atom_site_aniso_label
_atom_site_aniso_U_11
_atom_site_aniso_U_22
_atom_site_aniso_U_33
_atom_site_aniso_U_23
_atom_site_aniso_U_13
_atom_site_aniso_U_12
Mn1 0.0976(18) 0.0631(15) 0.0731(16) 0.0302(12) 0.0224(13) 0.0567(14)
Mn2 0.0896(18) 0.0861(18) 0.0848(18) 0.0257(14) 0.0153(15) 0.0614(16)
Mn3 0.102(2) 0.093(2) 0.095(2) 0.0399(16) 0.0167(16) 0.0590(17)
Mn4 0.092(3) 0.199(6) 0.240(7) -0.148(5) -0.023(4) 0.079(4)

loop_
_atom_type_symbol
_atom_type_description
_atom_type_scat_dispersion_real
_atom_type_scat_dispersion_imag
_atom_type_scat_source
C C 0.0033 0.0016 'International Tables Vol C Tables 4.2.6.8 and 6.1.1.4'
H H 0.0000 0.0000 'International Tables Vol C Tables 4.2.6.8 and 6.1.1.4'
N N 0.0061 0.0033 'International Tables Vol C Tables 4.2.6.8 and 6.1.1.4'
O O 0.0106 0.0060 'International Tables Vol C Tables 4.2.6.8 and 6.1.1.4'
Mn Mn 0.3368 0.7283 'International Tables Vol C Tables 4.2.6.8 and 6.1.1.4'

loop_
_geom_angle_atom_site_label_1
_geom_angle_atom_site_label_2
_geom_angle_atom_site_label_3
_geom_angle
_geom_angle_site_symmetry_1
_geom_angle_site_symmetry_3
O16 Mn1 O1 91.1(4) . 2_655
O16 Mn1 O2 96.6(4) . .
O1 Mn1 O2 169.7(4) 2_655 .
O16 Mn1 O39 118.4(4) . 1_545
O1 Mn1 O39 83.8(4) 2_655 1_545
O2 Mn1 O39 86.5(4) . 1_545
O16 Mn1 O36 83.2(4) . .
O1 Mn1 O36 92.0(4) 2_655 .
O2 Mn1 O36 95.7(4) . .
O39 Mn1 O36 158.0(4) 1_545 .
O16 Mn1 O3 141.7(4) . .
O1 Mn1 O3 87.9(4) 2_655 .
O2 Mn1 O3 90.3(3) . .
O39 Mn1 O3 99.6(4) 1_545 .
O36 Mn1 O3 58.6(4) . .
O19 Mn2 O3 101.2(4) . .
O19 Mn2 O9 93.5(4) . 1_545
O3 Mn2 O9 86.6(4) . 1_545
O19 Mn2 O8 111.4(4) . 2_656
O3 Mn2 O8 89.3(4) . 2_656
O9 Mn2 O8 155.0(4) 1_545 2_656
O19 Mn2 O52 104.0(4) . .
O3 Mn2 O52 154.8(4) . .
O9 Mn2 O52 91.3(4) 1_545 .
O8 Mn2 O52 82.0(4) 2_656 .
O4 Mn3 O51 143.7(5) . .
O4 Mn3 O71 109.6(5) . .
O51 Mn3 O71 106.4(5) . .
O4 Mn3 O5 87.0(5) . .
O51 Mn3 O5 96.5(5) . .
O71 Mn3 O5 92.4(5) . .
O4 Mn3 O13 88.3(4) . 2_656
O51 Mn3 O13 84.9(5) . 2_656
O71 Mn3 O13 93.0(5) . 2_656
O5 Mn3 O13 173.7(4) . 2_656
C47 C2 C23 118.3(12) . .
C47 C2 C41 121.7(12) . .
C23 C2 C41 120.0(12) . .
C63 O3 Mn2 139.1(9) . .
C63 O3 Mn1 88.1(8) . .
Mn2 O3 Mn1 119.0(4) . .
C69 O4 Mn3 137.7(11) . .
C43 O7 Mn4 130.1(10) . .
C53 O8 Mn2 134.4(10) . 2_656
C82 O9 Mn2 147.5(12) . 1_565
C18 C12 C60 121.8(13) . .
C18 C12 C41 121.6(12) . .
C60 C12 C41 116.4(12) . .
C53 O13 Mn3 125.8(10) . 2_656
C43 O16 Mn1 124.0(10) . .
C12 C18 C22 119.2(12) . .
C12 C18 C73 124.4(13) . .
C22 C18 C73 116.4(12) . .
C69 O19 Mn2 131.4(11) . .
O10 C20 C61 124.9(14) . .
O10 C20 C44 117.7(14) . .
C61 C20 C44 117.4(13) . .
C37 C21 C35 119.8(12) . .
C37 C21 C42 122.7(12) . .
C35 C21 C42 117.3(12) . .
C18 C22 C33 124.1(12) . .
C50 C23 C2 119.9(12) . .
C84 C25 C61 123.6(14) . .
C84 C25 C70 115.3(13) . .
C61 C25 C70 121.1(13) . .
C76 C27 C44 119.8(13) . .
C76 C27 C70 118.5(12) . .
C44 C27 C70 119.7(12) . .
C33 C28 C60 122.0(14) . .
C33 C28 C82 123.7(14) . .
C60 C28 C82 114.1(13) . .
O17 C29 C31 122.5(13) . .
O17 C29 C37 120.3(12) . .
C31 C29 C37 117.2(12) . .
C38 C31 C48 118.6(12) . .
C38 C31 C29 119.7(13) . .
C48 C31 C29 121.6(12) . .
C28 C33 C22 117.3(14) . .
C81 C34 C38 121.7(14) . .
C81 C34 C53 118.6(13) . .
C38 C34 C53 119.6(13) . .
C56 C35 C21 121.5(13) . .
C63 O36 Mn1 92.6(10) . .
C64 C37 C21 122.0(13) . .
C64 C37 C29 117.3(13) . .
C21 C37 C29 120.6(12) . .
C31 C38 C34 118.8(14) . .
C82 O39 Mn1 118.4(11) . 1_565
C75 C40 C94 125.5(16) . .
O6 C41 C2 122.5(15) . .
O6 C41 C12 120.9(14) . .
C2 C41 C12 114.5(12) . .
O11 C42 C21 123.2(12) . .
O11 C42 C48 119.0(12) . .
C21 C42 C48 117.7(12) . .
O7 C43 O16 125.5(14) . .
O7 C43 C50 114.9(13) . .
O16 C43 C50 119.2(13) . .
C27 C44 C46 117.4(13) . .
C27 C44 C20 121.2(13) . .
C46 C44 C20 120.6(13) . .
C54 C45 C47 112.7(13) . .
C78 C46 C44 118.7(15) . .
C2 C47 C45 125.4(13) . .
C2 C47 C73 124.6(12) . .
C45 C47 C73 109.9(12) . .
C57 C48 C31 121.4(13) . .
C57 C48 C42 118.6(13) . .
C31 C48 C42 120.0(12) . .
C64 C49 C63 117.5(14) . .
C64 C49 C56 117.6(13) . .
C63 C49 C56 124.6(14) . .
C54 C50 C23 124.1(14) . .
C54 C50 C43 117.7(13) . .
C23 C50 C43 118.1(12) . .
C59 O51 Mn3 110.0(11) . .
C59 O52 Mn2 130.1(11) . .
O13 C53 O8 130.1(15) . .
O13 C53 C34 114.3(13) . .
O8 C53 C34 114.5(14) . .
C50 C54 C45 119.4(15) . .
C79 C55 C75 116.4(14) . .
C79 C55 C58 120.3(14) . .
C75 C55 C58 123.0(14) . .
C35 C56 C49 120.2(14) . .
C48 C57 C81 119.2(14) . .
O26 C58 C55 122.9(15) . .
O26 C58 C75 114.5(14) . 2_746
C55 C58 C75 121.7(14) . 2_746
O52 C59 O51 117.5(16) . .
O52 C59 C65 121.5(16) . .
O51 C59 C65 120.3(16) . .
C28 C60 C12 114.8(13) . .
C25 C61 C20 124.9(14) . .
C25 C61 C72 114.0(15) . .
C20 C61 C72 121.0(14) . .
C94 C62 C79 123.6(16) . .
C94 C62 C69 116.0(14) . .
C79 C62 C69 119.8(14) . .
O36 C63 O3 120.7(13) . .
O36 C63 C49 125.8(15) . .
O3 C63 C49 113.5(13) . .
C37 C64 C49 118.2(14) . .
C67 C65 C84 119.5(19) . .
C67 C65 C59 116.2(17) . .
C84 C65 C59 123.5(16) . .
C65 C67 C72 119.2(19) . .
O19 C69 O4 131.7(15) . .
O19 C69 C62 116.7(14) . .
O4 C69 C62 111.6(13) . .
O14 C70 C27 120.2(14) . .
O14 C70 C25 125.0(15) . .
C27 C70 C25 114.4(13) . .
C9 O71 Mn3 134.1(13) . .
C61 C72 C67 119.7(16) . .
O15 C73 C18 120.6(14) . .
O15 C73 C47 127.3(14) . .
C18 C73 C47 111.8(12) . .
C40 C75 C55 119.4(16) . .
C40 C75 C58 123.2(15) . 2_746
C55 C75 C58 113.7(14) . 2_746
C27 C76 C14 121.2(14) . .
C46 C78 C14 122.9(17) . .
C62 C79 C55 120.8(15) . .
C34 C81 C57 120.3(14) . .
O9 C82 O39 132.3(17) . .
O9 C82 C28 116.9(16) . .
O39 C82 C28 110.7(14) . .
C25 C84 C65 122.0(16) . .
C62 C94 C40 112.6(16) . .
C16 O5 Mn3 127.6(18) . .
O71 C9 N1 121.5(19) . .
O71 C9 C7 122.8(17) . .
N1 C9 C7 113.7(17) . .
C9 N1 C3 113.5(19) . .
C9 N1 C11 127(2) . .
C3 N1 C11 118(2) . .
C76 C14 C78 118.7(15) . .
C76 C14 C8 121.4(15) . .
C78 C14 C8 119.6(16) . .
O7 Mn4 O7 179.998(1) 2_755 .
O7 Mn4 O12 88.8(4) 2_755 2_655
O7 Mn4 O12 91.2(4) . 2_655
O7 Mn4 O12 91.2(4) 2_755 1_655
O7 Mn4 O12 88.8(4) . 1_655
O12 Mn4 O12 180.0(8) 2_655 1_655
C6 O2 Mn1 130.1(11) . .
C8 O1 Mn1 130.6(11) . 2_655
C8 O12 Mn4 136.3(12) . 1_455
O12 C8 O1 127.8(17) . .
O12 C8 C14 117.4(16) . .
O1 C8 C14 114.3(15) . .
C6 N2 C4 123.9(16) . .
C6 N2 C1 118.0(16) . .
C4 N2 C1 118.1(15) . .
N2 C6 O2 111.4(17) . .
N2 C6 C5 130.0(19) . .
O2 C6 C5 118.5(18) . .
C16 N4 C10 158(3) . .
C16 N4 C13 95(3) . .
C10 N4 C13 107(2) . .
N4 C16 O5 154(4) . .
N4 C16 C15 92(3) . .
O5 C16 C15 114(3) . .

loop_
_geom_bond_atom_site_label_1
_geom_bond_atom_site_label_2
_geom_bond_distance
_geom_bond_site_symmetry_2
Mn1 O16 2.130(11) .
Mn1 O1 2.148(11) 2_655
Mn1 O2 2.154(10) .
Mn1 O39 2.253(11) 1_545
Mn1 O36 2.309(11) .
Mn1 O3 2.334(9) .
Mn2 O19 2.142(11) .
Mn2 O3 2.151(10) .
Mn2 O9 2.175(11) 1_545
Mn2 O8 2.182(9) 2_656
Mn2 O52 2.205(12) .
Mn3 O4 2.129(12) .
Mn3 O51 2.132(13) .
Mn3 O71 2.137(13) .
Mn3 O5 2.157(13) .
Mn3 O13 2.236(11) 2_656
C2 C47 1.332(16) .
C2 C23 1.419(17) .
C2 C41 1.496(18) .
O3 C63 1.375(17) .
O4 C69 1.267(16) .
O6 C41 1.204(16) .
O7 C43 1.288(17) .
O7 Mn4 2.066(12) .
O8 C53 1.251(16) .
O8 Mn2 2.182(9) 2_656
O9 C82 1.209(17) .
O9 Mn2 2.175(11) 1_565
O10 C20 1.265(16) .
O11 C42 1.243(14) .
C12 C18 1.335(17) .
C12 C60 1.494(18) .
C12 C41 1.56(2) .
O13 C53 1.241(16) .
O13 Mn3 2.236(11) 2_656
O14 C70 1.179(17) .
O15 C73 1.199(16) .
O16 C43 1.295(16) .
O17 C29 1.198(15) .
C18 C22 1.398(17) .
C18 C73 1.520(19) .
O19 C69 1.192(16) .
C20 C61 1.41(2) .
C20 C44 1.524(19) .
C21 C37 1.397(17) .
C21 C35 1.438(17) .
C21 C42 1.518(17) .
C22 C33 1.399(17) .
C23 C50 1.392(17) .
C25 C84 1.375(19) .
C25 C61 1.388(18) .
C25 C70 1.57(2) .
O26 C58 1.322(18) .
C27 C76 1.384(17) .
C27 C44 1.439(18) .
C27 C70 1.54(2) .
C28 C33 1.381(18) .
C28 C60 1.46(2) .
C28 C82 1.62(2) .
C29 C31 1.489(19) .
C29 C37 1.578(19) .
C31 C38 1.382(19) .
C31 C48 1.474(18) .
C34 C81 1.366(19) .
C34 C38 1.428(19) .
C34 C53 1.59(2) .
C35 C56 1.327(17) .
O36 C63 1.239(16) .
C37 C64 1.397(18) .
O39 C82 1.242(18) .
O39 Mn1 2.252(11) 1_565
C40 C75 1.341(19) .
C40 C94 1.44(2) .
C42 C48 1.528(18) .
C43 C50 1.555(19) .
C44 C46 1.45(2) .
C45 C54 1.47(2) .
C45 C47 1.516(18) .
C46 C78 1.370(19) .
C47 C73 1.56(2) .
C48 C57 1.348(18) .
C49 C64 1.47(2) .
C49 C63 1.49(2) .
C49 C56 1.50(2) .
C50 C54 1.377(19) .
O51 C59 1.297(17) .
O52 C59 1.236(17) .
C55 C79 1.415(19) .
C55 C75 1.42(2) .
C55 C58 1.417(19) .
C57 C81 1.430(19) .
C58 C75 1.62(2) 2_746
C59 C65 1.47(2) .
C61 C72 1.42(2) .
C62 C94 1.39(2) .
C62 C79 1.395(19) .
C62 C69 1.63(2) .
C65 C67 1.28(2) .
C65 C84 1.40(2) .
C67 C72 1.54(2) .
O71 C9 1.267(19) .
C75 C58 1.62(2) 2_746
C76 C14 1.38(2) .
C78 C14 1.40(2) .
O5 C16 1.27(3) .
C7 C9 1.62(2) .
C9 N1 1.33(2) .
N1 C3 1.50(3) .
N1 C11 1.51(2) .
C14 C8 1.59(2) .
Mn4 O7 2.066(12) 2_755
Mn4 O12 2.109(9) 2_655
Mn4 O12 2.109(9) 1_655
O2 C6 1.42(2) .
O1 C8 1.287(19) .
O1 Mn1 2.148(11) 2_655
O12 C8 1.241(18) .
O12 Mn4 2.109(9) 1_455
N2 C6 1.32(2) .
N2 C4 1.47(2) .
N2 C1 1.51(2) .
C5 C6 1.44(2) .
C10 N4 1.51(3) .
C13 N4 1.87(3) .
C15 C16 1.63(4) .
N4 C16 1.06(4) .
